data_7240365
loop_
_publ_author_name
'Ibrahim, Hamada Mohamed'
'Behbehani, Haider'
'Ahmed Arafa, Wael Abdelgayed'

_publ_section_title
;
 A facile, practical and metal-free microwave-assisted protocol for mono-
 and bis-[1,2,4]triazolo[1,5-a]pyridines synthesis utilizing
 1-amino-2-imino-pyridine derivatives as versatile precursors
;
_journal_issue 26
_journal_name_full 'RSC Advances'
_journal_page_first 15554
_journal_page_last 15572
_journal_paper_doi 10.1039/D0RA02256J
_journal_volume 10
_journal_year 2020
_chemical_formula_moiety 'C12 H8 Cl N3'
_chemical_formula_sum 'C12 H8 Cl N3'
_chemical_formula_weight 229.67
_space_group_IT_number 14
_space_group_name_Hall '-P 2ybc'
_space_group_name_H-M_alt 'P 1 21/c 1'
_symmetry_cell_setting monoclinic
_symmetry_Int_Tables_number 14
_symmetry_space_group_name_Hall '-P 2ybc'
_symmetry_space_group_name_H-M 'P 1 21/c 1'
_atom_sites_solution_hydrogens geom
_atom_sites_solution_primary direct
_atom_sites_solution_secondary difmap
_audit_block_doi 10.5517/ccdc.csd.cc24jtvc
_audit_update_record
;
2020-02-06 deposited with the CCDC.	2020-04-13 downloaded from the CCDC.
;
_cell_angle_alpha 90.0000
_cell_angle_beta 95.964(7)
_cell_angle_gamma 90.0000
_cell_formula_units_Z 4
_cell_length_a 3.8851(9)
_cell_length_b 19.350(4)
_cell_length_c 14.116(3)
_cell_measurement_reflns_used 2415
_cell_measurement_temperature 293
_cell_measurement_theta_max 24.98
_cell_measurement_theta_min 3.09
_cell_volume 1055.5(4)
_computing_cell_refinement 'CrystalClear-SM Expert 2.0 r4'
_computing_data_collection 'CrystalClear-SM Expert 2.0 r4 (Rigaku, 2009)'
_computing_data_reduction 'CrystalClear-SM Expert 2.0 r4'
_computing_molecular_graphics 'CrystalStructure 4.0'
_computing_publication_material 'CrystalStructure 4.0 (Rigaku, 2010)'
_computing_structure_refinement 'SHELXL97 (Sheldrick, 2008)'
_computing_structure_solution 'SHELXS97 (Sheldrick, 2008)'
_diffrn_ambient_temperature 293
_diffrn_detector_area_resol_mean 10.000
_diffrn_measured_fraction_theta_full 0.997
_diffrn_measured_fraction_theta_max 0.997
_diffrn_measurement_device_type 'Rigaku R-AXIS RAPID'
_diffrn_measurement_method \w
_diffrn_radiation_type 'Mo K\a'
_diffrn_radiation_wavelength 0.71075
_diffrn_reflns_av_R_equivalents 0.0858
_diffrn_reflns_limit_h_max 4
_diffrn_reflns_limit_h_min -4
_diffrn_reflns_limit_k_max 22
_diffrn_reflns_limit_k_min -22
_diffrn_reflns_limit_l_max 16
_diffrn_reflns_limit_l_min -16
_diffrn_reflns_number 5853
_diffrn_reflns_theta_full 25.01
_diffrn_reflns_theta_max 25.00
_diffrn_standards_number 0
_exptl_absorpt_coefficient_mu 0.333
_exptl_absorpt_correction_T_max 0.993
_exptl_absorpt_correction_T_min 0.037
_exptl_absorpt_correction_type multi-scan
_exptl_absorpt_process_details 'ABSCOR (Rigaku, 1995)'
_exptl_crystal_colour Colorless
_exptl_crystal_density_diffrn 1.445
_exptl_crystal_density_method 'not measured'
_exptl_crystal_description Needle
_exptl_crystal_F_000 472.00
_exptl_crystal_size_max 0.200
_exptl_crystal_size_mid 0.030
_exptl_crystal_size_min 0.020
_refine_diff_density_max 0.360
_refine_diff_density_min -0.370
_refine_ls_extinction_method none
_refine_ls_goodness_of_fit_ref 1.004
_refine_ls_hydrogen_treatment constr
_refine_ls_number_parameters 145
_refine_ls_number_reflns 1863
_refine_ls_number_restraints 0
_refine_ls_R_factor_gt 0.0782
_refine_ls_shift/su_max 0.000
_refine_ls_structure_factor_coef Fsqd
_refine_ls_weighting_details 'w = 1/[\s^2^(Fo^2^)+(0.1382P)^2^+0.0000P] where P=(Fo^2^+2Fc^2^)/3'
_refine_ls_weighting_scheme calc
_refine_ls_wR_factor_ref 0.2332
_reflns_number_gt 1153
_reflns_number_total 1863
_reflns_threshold_expression F^2^>2.0\s(F^2^)
_cod_data_source_file d0ra02256j1.cif
_cod_data_source_block User-defined_CCDC3
_cod_depositor_comments 'Adding full bibliography for 7240361--7240366.cif.'
_cod_database_code 7240365

loop_
_symmetry_equiv_pos_site_id
_symmetry_equiv_pos_as_xyz
1 +X,+Y,+Z
2 -X,1/2+Y,1/2-Z
3 -X,-Y,-Z
4 +X,1/2-Y,1/2+Z

loop_
_atom_site_label
_atom_site_type_symbol
_atom_site_fract_x
_atom_site_fract_y
_atom_site_fract_z
_atom_site_U_iso_or_equiv
_atom_site_adp_type
_atom_site_occupancy
_atom_site_symmetry_multiplicity
_atom_site_calc_flag
_atom_site_refinement_flags
_atom_site_disorder_assembly
_atom_site_disorder_group
Cl1 Cl 0.7195(4) -0.02363(6) 0.32993(8) 0.0676(6) Uani 1.0 4 d . . .
N1 N 1.1163(11) 0.4056(2) 0.5227(3) 0.0562(11) Uani 1.0 4 d . . .
N2 N 0.5371(13) 0.3201(2) 0.2331(3) 0.0723(13) Uani 1.0 4 d . . .
N3 N 0.8201(13) 0.4520(2) 0.3887(3) 0.0703(13) Uani 1.0 4 d . . .
C1 C 0.9352(12) 0.1975(3) 0.4185(3) 0.0480(11) Uani 1.0 4 d . . .
C2 C 0.9760(13) 0.1760(3) 0.3268(3) 0.0531(12) Uani 1.0 4 d . . .
C3 C 0.9111(13) 0.1078(3) 0.2988(3) 0.0559(12) Uani 1.0 4 d . . .
C4 C 0.8030(12) 0.0617(3) 0.3636(3) 0.0502(11) Uani 1.0 4 d . . .
C5 C 0.7666(13) 0.0813(3) 0.4570(3) 0.0555(12) Uani 1.0 4 d . . .
C6 C 0.8320(13) 0.1490(3) 0.4828(3) 0.0557(13) Uani 1.0 4 d . . .
C7 C 1.0046(12) 0.2698(2) 0.4518(3) 0.0458(11) Uani 1.0 4 d . . .
C8 C 0.8846(12) 0.3276(3) 0.3992(3) 0.0503(12) Uani 1.0 4 d . . .
C9 C 0.9407(13) 0.3949(3) 0.4365(3) 0.0520(12) Uani 1.0 4 d . . .
C10 C 1.2320(13) 0.3492(3) 0.5708(3) 0.0572(13) Uani 1.0 4 d . . .
C11 C 1.1812(13) 0.2819(3) 0.5414(3) 0.0547(12) Uani 1.0 4 d . . .
C12 C 0.6904(14) 0.3219(3) 0.3061(3) 0.0563(13) Uani 1.0 4 d . . .
H2 H 1.0477 0.2076 0.2832 0.0637 Uiso 1.0 4 calc R . .
H3A H 0.8572 0.4922 0.4136 0.0844 Uiso 1.0 4 calc R . .
H3B H 0.7063 0.4481 0.3334 0.0844 Uiso 1.0 4 calc R . .
H3 H 0.9406 0.0936 0.2372 0.0670 Uiso 1.0 4 calc R . .
H5 H 0.6996 0.0495 0.5009 0.0667 Uiso 1.0 4 calc R . .
H6 H 0.8067 0.1627 0.5448 0.0668 Uiso 1.0 4 calc R . .
H10 H 1.3586 0.3562 0.6296 0.0686 Uiso 1.0 4 calc R . .
H11 H 1.2625 0.2453 0.5803 0.0656 Uiso 1.0 4 calc R . .

loop_
_atom_site_aniso_label
_atom_site_aniso_U_11
_atom_site_aniso_U_22
_atom_site_aniso_U_33
_atom_site_aniso_U_12
_atom_site_aniso_U_13
_atom_site_aniso_U_23
Cl1 0.0854(11) 0.0556(8) 0.0595(8) -0.0095(6) -0.0040(6) -0.0027(6)
N1 0.071(3) 0.055(3) 0.0407(19) -0.0035(19) -0.0003(18) -0.0040(17)
N2 0.099(4) 0.060(3) 0.052(3) -0.004(3) -0.015(3) 0.001(2)
N3 0.107(4) 0.050(3) 0.050(3) -0.004(3) -0.013(3) 0.0011(19)
C1 0.054(3) 0.050(3) 0.040(2) 0.0016(19) 0.0017(19) 0.002(2)
C2 0.063(3) 0.056(3) 0.040(3) -0.002(3) 0.0057(19) 0.008(2)
C3 0.068(4) 0.059(3) 0.041(2) 0.003(3) 0.003(2) -0.000(3)
C4 0.050(3) 0.051(3) 0.048(3) -0.002(2) -0.0048(19) -0.001(2)
C5 0.063(4) 0.055(3) 0.048(3) -0.004(3) 0.003(2) 0.007(3)
C6 0.065(4) 0.057(3) 0.044(3) 0.003(3) 0.004(2) -0.001(3)
C7 0.055(3) 0.049(3) 0.0340(19) 0.0001(19) 0.0070(19) 0.0020(18)
C8 0.059(3) 0.053(3) 0.037(2) -0.008(2) -0.000(2) -0.002(2)
C9 0.062(4) 0.051(3) 0.042(3) -0.002(2) 0.002(2) 0.000(2)
C10 0.060(4) 0.071(4) 0.039(3) -0.000(3) -0.001(2) -0.005(3)
C11 0.066(4) 0.055(3) 0.042(3) 0.006(3) -0.003(2) 0.001(3)
C12 0.077(4) 0.045(3) 0.045(3) -0.005(3) -0.001(3) 0.001(2)

loop_
_atom_type_symbol
_atom_type_description
_atom_type_scat_dispersion_real
_atom_type_scat_dispersion_imag
_atom_type_scat_source
C C 0.0033 0.0016
;
International Tables for Crystallography
(1992, Vol. C, Tables 4.2.6.8 and 6.1.1.4)
;
H H 0.0000 0.0000
;
International Tables for Crystallography
(1992, Vol. C, Table 6.1.1.4)
;
N N 0.0061 0.0033
;
International Tables for Crystallography
(1992, Vol. C, Tables 4.2.6.8 and 6.1.1.4)
;
Cl Cl 0.1484 0.1585
;
International Tables for Crystallography
(1992, Vol. C, Tables 4.2.6.8 and 6.1.1.4)
;

loop_
_geom_angle_atom_site_label_1
_geom_angle_atom_site_label_2
_geom_angle_atom_site_label_3
_geom_angle
_geom_angle_publ_flag
_geom_angle_site_symmetry_1
_geom_angle_site_symmetry_2
_geom_angle_site_symmetry_3
C9 N1 C10 116.4(4) yes . . .
C2 C1 C6 118.4(4) yes . . .
C2 C1 C7 122.8(4) yes . . .
C6 C1 C7 118.8(4) yes . . .
C1 C2 C3 120.9(4) yes . . .
C2 C3 C4 119.0(4) yes . . .
Cl1 C4 C3 119.6(4) yes . . .
Cl1 C4 C5 118.9(4) yes . . .
C3 C4 C5 121.4(4) yes . . .
C4 C5 C6 118.4(5) yes . . .
C1 C6 C5 121.8(4) yes . . .
C1 C7 C8 123.0(4) yes . . .
C1 C7 C11 119.9(4) yes . . .
C8 C7 C11 117.0(4) yes . . .
C7 C8 C9 120.6(4) yes . . .
C7 C8 C12 122.4(4) yes . . .
C9 C8 C12 116.9(4) yes . . .
N1 C9 N3 116.2(4) yes . . .
N1 C9 C8 121.5(4) yes . . .
N3 C9 C8 122.3(4) yes . . .
N1 C10 C11 126.1(4) yes . . .
C7 C11 C10 118.3(4) yes . . .
N2 C12 C8 177.5(5) yes . . .
C9 N3 H3A 119.999 no . . .
C9 N3 H3B 119.991 no . . .
H3A N3 H3B 120.010 no . . .
C1 C2 H2 119.527 no . . .
C3 C2 H2 119.547 no . . .
C2 C3 H3 120.504 no . . .
C4 C3 H3 120.506 no . . .
C4 C5 H5 120.778 no . . .
C6 C5 H5 120.783 no . . .
C1 C6 H6 119.113 no . . .
C5 C6 H6 119.121 no . . .
N1 C10 H10 116.948 no . . .
C11 C10 H10 116.943 no . . .
C7 C11 H11 120.864 no . . .
C10 C11 H11 120.871 no . . .

loop_
_geom_bond_atom_site_label_1
_geom_bond_atom_site_label_2
_geom_bond_distance
_geom_bond_publ_flag
_geom_bond_site_symmetry_1
_geom_bond_site_symmetry_2
Cl1 C4 1.740(5) yes . .
N1 C9 1.347(6) yes . .
N1 C10 1.338(6) yes . .
N2 C12 1.135(6) yes . .
N3 C9 1.353(6) yes . .
C1 C2 1.384(6) yes . .
C1 C6 1.393(7) yes . .
C1 C7 1.493(6) yes . .
C2 C3 1.394(7) yes . .
C3 C4 1.374(7) yes . .
C4 C5 1.393(6) yes . .
C5 C6 1.375(7) yes . .
C7 C8 1.395(6) yes . .
C7 C11 1.395(6) yes . .
C8 C9 1.413(6) yes . .
C8 C12 1.449(6) yes . .
C10 C11 1.375(7) yes . .
N3 H3A 0.860 no . .
N3 H3B 0.860 no . .
C2 H2 0.930 no . .
C3 H3 0.930 no . .
C5 H5 0.930 no . .
C6 H6 0.930 no . .
C10 H10 0.930 no . .
C11 H11 0.930 no . .

loop_
_geom_contact_atom_site_label_1
_geom_contact_atom_site_label_2
_geom_contact_distance
_geom_contact_publ_flag
_geom_contact_site_symmetry_1
_geom_contact_site_symmetry_2
N1 C7 2.829(6) no . .
N2 N3 3.471(6) no . .
N2 C2 3.458(7) no . .
N2 C7 3.551(6) no . .
N2 C9 3.444(6) no . .
N3 C10 3.502(6) no . .
N3 C12 2.797(6) no . .
C1 C4 2.772(6) no . .
C1 C12 2.985(6) no . .
C2 C5 2.776(7) no . .
C2 C8 3.138(7) no . .
C2 C12 3.037(7) no . .
C3 C6 2.764(7) no . .
C6 C11 2.985(7) no . .
C8 C10 2.681(6) no . .
C9 C11 2.749(7) no . .
Cl1 N2 3.279(5) no . 2_645
Cl1 N3 3.577(5) no . 2_645
N1 N3 3.597(7) no . 1_655
N1 N3 3.026(6) no . 3_766
N1 C9 3.549(7) no . 1_655
N2 Cl1 3.279(5) no . 2_655
N2 C11 3.514(6) no . 4_454
N2 C12 3.548(8) no . 1_455
N3 Cl1 3.577(5) no . 2_655
N3 N1 3.597(7) no . 1_455
N3 N1 3.026(6) no . 3_766
C7 C11 3.568(7) no . 1_455
C8 C12 3.520(7) no . 1_655
C9 N1 3.549(7) no . 1_455
C11 N2 3.514(6) no . 4_655
C11 C7 3.568(7) no . 1_655
C12 N2 3.548(8) no . 1_655
C12 C8 3.520(7) no . 1_455
Cl1 H3 2.7981 no . .
Cl1 H5 2.8047 no . .
N1 H3A 2.4225 no . .
N1 H3B 3.0773 no . .
N1 H11 3.2407 no . .
N2 H2 2.9795 no . .
N2 H3B 2.8939 no . .
C1 H3 3.2556 no . .
C1 H5 3.2575 no . .
C1 H11 2.6623 no . .
C2 H6 3.2235 no . .
C3 H5 3.2506 no . .
C4 H2 3.2232 no . .
C4 H6 3.2174 no . .
C5 H3 3.2516 no . .
C6 H2 3.2275 no . .
C6 H11 2.7735 no . .
C7 H2 2.6870 no . .
C7 H6 2.6123 no . .
C7 H10 3.2047 no . .
C8 H2 2.9466 no . .
C8 H3A 3.1941 no . .
C8 H3B 2.5773 no . .
C8 H11 3.2322 no . .
C9 H10 3.1155 no . .
C11 H6 2.7302 no . .
C12 H2 2.6490 no . .
C12 H3B 2.4702 no . .
H2 H3 2.3252 no . .
H5 H6 2.3032 no . .
H6 H11 2.4002 no . .
H10 H11 2.2745 no . .
Cl1 H3B 2.7493 no . 2_645
Cl1 H3B 3.4144 no . 2_745
Cl1 H5 3.0685 no . 3_656
Cl1 H5 3.1509 no . 3_756
N1 H3A 2.1710 no . 3_766
N1 H3B 3.5120 no . 3_766
N1 H3 3.1729 no . 4_555
N1 H10 3.5746 no . 1_455
N2 H2 3.0215 no . 1_455
N2 H6 2.9753 no . 4_554
N2 H11 2.6297 no . 4_454
N3 H3A 3.1301 no . 3_766
N3 H3 3.4465 no . 2_755
C2 H10 3.5360 no . 4_454
C2 H10 3.3479 no . 4_554
C3 H10 3.1199 no . 4_454
C3 H10 3.1746 no . 4_554
C4 H5 3.5881 no . 3_656
C4 H5 3.3543 no . 3_756
C5 H5 3.2038 no . 3_656
C5 H5 3.2871 no . 3_756
C6 H11 3.3016 no . 1_455
C7 H11 3.5936 no . 1_455
C9 H3A 3.0857 no . 3_766
C9 H3B 3.5952 no . 1_655
C10 H2 3.3410 no . 4_555
C10 H3A 3.0989 no . 3_766
C10 H3 2.9289 no . 4_555
C10 H10 3.5786 no . 1_455
C11 H2 3.5115 no . 4_555
C11 H6 3.3472 no . 1_655
C12 H2 3.3265 no . 1_455
H2 N2 3.0215 no . 1_655
H2 C10 3.3410 no . 4_554
H2 C11 3.5115 no . 4_554
H2 C12 3.3265 no . 1_655
H2 H10 3.4912 no . 4_454
H2 H10 2.8694 no . 4_554
H2 H11 3.1982 no . 4_554
H3A N1 2.1710 no . 3_766
H3A N3 3.1301 no . 3_766
H3A C9 3.0857 no . 3_766
H3A C10 3.0989 no . 3_766
H3A H3A 2.5893 no . 3_766
H3A H3 3.0580 no . 2_755
H3A H10 3.0944 no . 3_766
H3B Cl1 2.7493 no . 2_655
H3B Cl1 3.4144 no . 2_755
H3B N1 3.5120 no . 3_766
H3B C9 3.5952 no . 1_455
H3B H3 3.3304 no . 2_755
H3 N1 3.1729 no . 4_554
H3 N3 3.4465 no . 2_745
H3 C10 2.9289 no . 4_554
H3 H3A 3.0580 no . 2_745
H3 H3B 3.3304 no . 2_745
H3 H10 2.7656 no . 4_454
H3 H10 2.5301 no . 4_554
H5 Cl1 3.0685 no . 3_656
H5 Cl1 3.1509 no . 3_756
H5 C4 3.5881 no . 3_656
H5 C4 3.3543 no . 3_756
H5 C5 3.2038 no . 3_656
H5 C5 3.2871 no . 3_756
H5 H5 2.4621 no . 3_656
H5 H5 3.0207 no . 3_756
H6 N2 2.9753 no . 4_555
H6 C11 3.3472 no . 1_455
H6 H11 2.7384 no . 1_455
H10 N1 3.5746 no . 1_655
H10 C2 3.3479 no . 4_555
H10 C2 3.5360 no . 4_655
H10 C3 3.1746 no . 4_555
H10 C3 3.1199 no . 4_655
H10 C10 3.5786 no . 1_655
H10 H2 2.8694 no . 4_555
H10 H2 3.4912 no . 4_655
H10 H3A 3.0944 no . 3_766
H10 H3 2.5301 no . 4_555
H10 H3 2.7656 no . 4_655
H11 N2 2.6297 no . 4_655
H11 C6 3.3016 no . 1_655
H11 C7 3.5936 no . 1_655
H11 H2 3.1982 no . 4_555
H11 H6 2.7384 no . 1_655

loop_
_geom_hbond_atom_site_label_D
_geom_hbond_atom_site_label_H
_geom_hbond_atom_site_label_A
_geom_hbond_site_symmetry_D
_geom_hbond_site_symmetry_H
_geom_hbond_site_symmetry_A
_geom_hbond_distance_DA
_geom_hbond_distance_DH
_geom_hbond_distance_HA
_geom_hbond_angle_DHA
_geom_hbond_publ_flag
N3 H3A N1 . . 3_766 3.026(6) 0.860 2.171 173.1 no

loop_
_geom_torsion_atom_site_label_1
_geom_torsion_atom_site_label_2
_geom_torsion_atom_site_label_3
_geom_torsion_atom_site_label_4
_geom_torsion
_geom_torsion_publ_flag
_geom_torsion_site_symmetry_1
_geom_torsion_site_symmetry_2
_geom_torsion_site_symmetry_3
_geom_torsion_site_symmetry_4
C9 N1 C10 C11 -1.6(7) no . . . .
C10 N1 C9 N3 179.1(4) no . . . .
C10 N1 C9 C8 -0.4(7) no . . . .
C2 C1 C6 C5 -0.8(7) no . . . .
C6 C1 C2 C3 0.8(7) no . . . .
C2 C1 C7 C8 46.2(7) no . . . .
C2 C1 C7 C11 -137.3(4) no . . . .
C7 C1 C2 C3 179.4(4) no . . . .
C6 C1 C7 C8 -135.2(5) no . . . .
C6 C1 C7 C11 41.3(6) no . . . .
C7 C1 C6 C5 -179.5(4) no . . . .
C1 C2 C3 C4 0.5(7) no . . . .
C2 C3 C4 Cl1 179.8(4) no . . . .
C2 C3 C4 C5 -1.8(7) no . . . .
Cl1 C4 C5 C6 -179.8(3) no . . . .
C3 C4 C5 C6 1.8(7) no . . . .
C4 C5 C6 C1 -0.5(7) no . . . .
C1 C7 C8 C9 176.3(4) no . . . .
C1 C7 C8 C12 -1.9(7) no . . . .
C1 C7 C11 C10 -178.2(4) no . . . .
C8 C7 C11 C10 -1.5(7) no . . . .
C11 C7 C8 C9 -0.3(7) no . . . .
C11 C7 C8 C12 -178.5(4) no . . . .
C7 C8 C9 N1 1.3(7) no . . . .
C7 C8 C9 N3 -178.2(4) no . . . .
C12 C8 C9 N1 179.6(4) no . . . .
C12 C8 C9 N3 0.1(7) no . . . .
N1 C10 C11 C7 2.6(8) no . . . .
